data_7015748
loop_
_publ_author_name
'Anwar, Muhammad U.'
'Elliott, Andrew S.'
'Thompson, Laurence K.'
'Dawe, Louise N.'

_publ_section_title
;
 Complexes of functionally modified hydrazone ligands--square,
 rectangular (M4), trigonal bipyramidal (M5) and pin-wheel (M6) motifs.
;
_journal_issue 17
_journal_name_full 'Dalton transactions (Cambridge, England : 2003)'
_journal_page_first 4623
_journal_page_last 4635
_journal_paper_doi 10.1039/c1dt10047e
_journal_volume 40
_journal_year 2011
_chemical_formula_moiety 'C44 H48 Mn4 N16 O16, 2(C2 H3 N), 0.5(H2 O)'
_chemical_formula_sum 'C48 H55 Mn4 N18 O16.5'
_chemical_formula_weight 1367.83
_chemical_name_systematic
;
?
;
_space_group_IT_number 15
_symmetry_cell_setting monoclinic
_symmetry_Int_Tables_number 15
_symmetry_space_group_name_Hall '-C 2yc'
_symmetry_space_group_name_H-M 'C 1 2/c 1'
_atom_sites_solution_hydrogens geom
_atom_sites_solution_primary direct
_atom_sites_solution_secondary difmap
_audit_creation_method SHELXL-97
_cell_angle_alpha 90.00
_cell_angle_beta 102.319(4)
_cell_angle_gamma 90.00
_cell_formula_units_Z 4
_cell_length_a 19.148(4)
_cell_length_b 19.407(4)
_cell_length_c 16.292(3)
_cell_measurement_reflns_used 12235
_cell_measurement_temperature 153(2)
_cell_measurement_theta_max 30.7917
_cell_measurement_theta_min 2.4582
_cell_volume 5915(2)
_computing_cell_refinement 'CrystalClear (Rigaku/MSC Inc., 2005)'
_computing_data_collection 'CrystalClear (Rigaku/MSC Inc., 2005)'
_computing_data_reduction 'CrystalClear (Rigaku/MSC Inc., 2005)'
_computing_molecular_graphics 'CrystalStructure3.7.0(Rigaku/MSC Inc.,2005)'
_computing_publication_material 'CrystalStructure3.7.0(Rigaku/MSC Inc.,2005)'
_computing_structure_refinement 'SHELXL-97 (Acta Cryst.2008, A64, 112-122)'
_computing_structure_solution 'SHELXS-97 (Acta Cryst.2008, A64, 112-122)'
_diffrn_ambient_temperature 153(2)
_diffrn_detector_area_resol_mean 14.63
_diffrn_measured_fraction_theta_full 0.993
_diffrn_measured_fraction_theta_max 0.993
_diffrn_measurement_device_type 'Rigaku Saturn'
_diffrn_measurement_method \w
_diffrn_radiation_monochromator 'graphite - Rigaku SHINE'
_diffrn_radiation_source 'fine-focus sealed tube'
_diffrn_radiation_type MoK\a
_diffrn_radiation_wavelength 0.71075
_diffrn_reflns_av_R_equivalents 0.0290
_diffrn_reflns_av_sigmaI/netI 0.0190
_diffrn_reflns_limit_h_max 24
_diffrn_reflns_limit_h_min -24
_diffrn_reflns_limit_k_max 24
_diffrn_reflns_limit_k_min -24
_diffrn_reflns_limit_l_max 20
_diffrn_reflns_limit_l_min -20
_diffrn_reflns_number 34571
_diffrn_reflns_theta_full 26.50
_diffrn_reflns_theta_max 26.50
_diffrn_reflns_theta_min 2.56
_exptl_absorpt_coefficient_mu 0.916
_exptl_absorpt_correction_T_max 0.9113
_exptl_absorpt_correction_T_min 0.8548
_exptl_absorpt_correction_type numerical
_exptl_absorpt_process_details '(T. Higashi, 2000)'
_exptl_crystal_colour Orange
_exptl_crystal_density_diffrn 1.536
_exptl_crystal_density_method 'not measured'
_exptl_crystal_description Prism
_exptl_crystal_F_000 2804
_exptl_crystal_size_max 0.22
_exptl_crystal_size_mid 0.22
_exptl_crystal_size_min 0.22
_refine_diff_density_max 0.594
_refine_diff_density_min -0.408
_refine_diff_density_rms 0.065
_refine_ls_extinction_method none
_refine_ls_goodness_of_fit_ref 1.109
_refine_ls_hydrogen_treatment constr
_refine_ls_matrix_type full
_refine_ls_number_parameters 398
_refine_ls_number_reflns 6096
_refine_ls_number_restraints 0
_refine_ls_restrained_S_all 1.109
_refine_ls_R_factor_all 0.0507
_refine_ls_R_factor_gt 0.0497
_refine_ls_shift/su_max 0.001
_refine_ls_shift/su_mean 0.000
_refine_ls_structure_factor_coef Fsqd
_refine_ls_weighting_details 'calc w=1/[\s^2^(Fo^2^)+(0.0733P)^2^+7.9163P] where P=(Fo^2^+2Fc^2^)/3'
_refine_ls_weighting_scheme calc
_refine_ls_wR_factor_gt 0.1341
_refine_ls_wR_factor_ref 0.1351
_reflns_number_gt 5951
_reflns_number_total 6096
_reflns_threshold_expression >2sigma(I)
_cod_data_source_file c1dt10047e.txt
_cod_data_source_block 6
_cod_depositor_comments
;
The following automatic conversions were performed:
'_exptl_absorpt_correction_type' value 'Numerical' changed to 'numerical'
according to '/home/saulius/struct/CIF-dictionaries/cif_core.dic'
dictionary named 'cif_core.dic' version 2.4.1 from 2010-06-29.

Automatic conversion script
Id: cif_fix_enum 1555 2011-01-17 13:19:09Z saulius 
;
_cod_original_cell_volume 5915.0(19)
_cod_original_formula_sum 'C48 H55 Mn4 N18 O16.50'
_cod_database_code 7015748

loop_
_symmetry_equiv_pos_as_xyz
'x, y, z'
'-x, y, -z+1/2'
'x+1/2, y+1/2, z'
'-x+1/2, y+1/2, -z+1/2'
'-x, -y, -z'
'x, -y, z-1/2'
'-x+1/2, -y+1/2, -z'
'x+1/2, -y+1/2, z-1/2'

loop_
_atom_site_label
_atom_site_type_symbol
_atom_site_fract_x
_atom_site_fract_y
_atom_site_fract_z
_atom_site_U_iso_or_equiv
_atom_site_adp_type
_atom_site_occupancy
_atom_site_symmetry_multiplicity
_atom_site_calc_flag
_atom_site_refinement_flags
_atom_site_disorder_assembly
_atom_site_disorder_group
Mn1 Mn 0.118656(18) 0.346104(17) 0.35838(2) 0.03139(13) Uani 1 1 d . . .
Mn2 Mn 0.064566(19) 0.264728(19) 0.12771(2) 0.03493(13) Uani 1 1 d . . .
O1 O 0.09211(9) 0.25919(8) 0.26526(10) 0.0324(4) Uani 1 1 d . . .
O2 O 0.04396(11) 0.09981(10) 0.10952(14) 0.0535(5) Uani 1 1 d . . .
H9 H 0.0277 0.1166 0.0551 0.064 Uiso 1 1 d . . .
O3 O -0.00548(9) 0.35205(8) 0.14027(11) 0.0356(4) Uani 1 1 d . . .
O4 O -0.12594(11) 0.51513(9) 0.15915(14) 0.0517(5) Uani 1 1 d . . .
H18 H -0.1677 0.4943 0.1689 0.062 Uiso 1 1 d . . .
O5 O 0.21876(10) 0.36027(9) 0.32911(13) 0.0443(4) Uani 1 1 d . . .
O6 O 0.24080(12) 0.47064(10) 0.30667(15) 0.0586(6) Uani 1 1 d . . .
O7 O 0.02134(13) 0.25737(13) -0.00063(13) 0.0628(6) Uani 1 1 d . . .
O8 O -0.00582(18) 0.14989(17) -0.03746(17) 0.0861(9) Uani 1 1 d . . .
O9 O 0.0385(8) 0.0803(6) 0.8328(8) 0.102(4) Uani 0.25 1 d P . .
H25 H 0.0004 0.0610 0.8556 0.121 Uiso 0.25 1 d P . .
H26 H 0.0831 0.0763 0.8743 0.121 Uiso 0.25 1 d P . .
N1 N 0.16015(11) 0.36446(11) 0.50240(13) 0.0379(5) Uani 1 1 d . . .
N2 N 0.13755(11) 0.24482(10) 0.42286(13) 0.0333(4) Uani 1 1 d . . .
N3 N 0.12462(11) 0.18358(10) 0.37733(14) 0.0352(4) Uani 1 1 d . . .
N4 N 0.05864(11) 0.15449(10) 0.16474(15) 0.0378(5) Uani 1 1 d . . .
N5 N 0.18087(11) 0.23726(13) 0.11323(14) 0.0424(5) Uani 1 1 d . . .
N6 N 0.12282(11) 0.36051(12) 0.12100(14) 0.0404(5) Uani 1 1 d . . .
N7 N 0.08800(13) 0.42330(12) 0.12392(15) 0.0445(5) Uani 1 1 d . . .
N8 N -0.08334(12) 0.45882(10) 0.15383(13) 0.0383(5) Uani 1 1 d . . .
N9 N 0.1965(4) -0.0462(3) 0.4579(6) 0.234(5) Uani 1 1 d . . .
C1 C 0.16969(16) 0.42447(14) 0.54356(18) 0.0483(7) Uani 1 1 d . . .
H1 H 0.1579 0.4657 0.5122 0.058 Uiso 1 1 calc R . .
C2 C 0.19586(16) 0.42995(16) 0.62954(19) 0.0511(7) Uani 1 1 d . . .
H2 H 0.2012 0.4737 0.6563 0.061 Uiso 1 1 calc R . .
C3 C 0.21381(16) 0.37063(17) 0.67482(18) 0.0498(7) Uani 1 1 d . . .
H3 H 0.2320 0.3727 0.7338 0.060 Uiso 1 1 calc R . .
C4 C 0.20522(15) 0.30765(15) 0.63400(17) 0.0449(6) Uani 1 1 d . . .
H4 H 0.2183 0.2662 0.6644 0.054 Uiso 1 1 calc R . .
C5 C 0.17741(13) 0.30599(13) 0.54855(16) 0.0370(5) Uani 1 1 d . . .
C6 C 0.16500(14) 0.24139(13) 0.50138(17) 0.0385(5) Uani 1 1 d . . .
H5 H 0.1770 0.1983 0.5283 0.046 Uiso 1 1 calc R . .
C7 C 0.10162(12) 0.19832(11) 0.29819(16) 0.0326(5) Uani 1 1 d . . .
C8 C 0.08501(13) 0.13752(12) 0.24020(18) 0.0380(5) Uani 1 1 d . . .
C9 C 0.1008(2) 0.06574(14) 0.2708(2) 0.0596(8) Uani 1 1 d . . .
H6 H 0.1413 0.0660 0.3190 0.071 Uiso 1 1 calc R . .
H7 H 0.1126 0.0376 0.2257 0.071 Uiso 1 1 calc R . .
H8 H 0.0587 0.0464 0.2878 0.071 Uiso 1 1 calc R . .
C10 C 0.20953(15) 0.17471(17) 0.10750(18) 0.0490(7) Uani 1 1 d . . .
H10 H 0.1805 0.1353 0.1094 0.059 Uiso 1 1 calc R . .
C11 C 0.27951(16) 0.1646(2) 0.09891(19) 0.0588(8) Uani 1 1 d . . .
H11 H 0.2979 0.1195 0.0950 0.071 Uiso 1 1 calc R . .
C12 C 0.32127(16) 0.2219(2) 0.0963(2) 0.0646(9) Uani 1 1 d . . .
H12 H 0.3695 0.2168 0.0910 0.078 Uiso 1 1 calc R . .
C13 C 0.29322(16) 0.2866(2) 0.1014(2) 0.0610(9) Uani 1 1 d . . .
H13 H 0.3216 0.3265 0.0994 0.073 Uiso 1 1 calc R . .
C14 C 0.22212(14) 0.29291(17) 0.10956(17) 0.0474(6) Uani 1 1 d . . .
C15 C 0.18785(15) 0.35987(17) 0.11293(18) 0.0491(7) Uani 1 1 d . . .
H14 H 0.2130 0.4015 0.1093 0.059 Uiso 1 1 calc R . .
C16 C 0.02292(13) 0.41201(13) 0.13394(15) 0.0372(5) Uani 1 1 d . . .
C17 C -0.02178(15) 0.47352(13) 0.13962(17) 0.0417(6) Uani 1 1 d . . .
C18 C 0.00445(19) 0.54524(15) 0.1290(3) 0.0644(9) Uani 1 1 d . . .
H15 H 0.0565 0.5469 0.1489 0.077 Uiso 1 1 calc R . .
H16 H -0.0180 0.5775 0.1618 0.077 Uiso 1 1 calc R . .
H17 H -0.0080 0.5581 0.0695 0.077 Uiso 1 1 calc R . .
C19 C 0.25718(14) 0.40812(14) 0.31122(17) 0.0427(6) Uani 1 1 d . . .
C20 C 0.32868(16) 0.38829(16) 0.2934(2) 0.0557(7) Uani 1 1 d . . .
H19 H 0.3651 0.3892 0.3457 0.067 Uiso 1 1 calc R . .
H20 H 0.3417 0.4210 0.2533 0.067 Uiso 1 1 calc R . .
H21 H 0.3257 0.3418 0.2695 0.067 Uiso 1 1 calc R . .
C21 C 0.00004(16) 0.2118(2) -0.0539(2) 0.0633(10) Uani 1 1 d . . .
C22 C -0.0202(2) 0.2348(3) -0.1441(2) 0.0921(16) Uani 1 1 d . . .
H22 H 0.0086 0.2749 -0.1523 0.111 Uiso 1 1 calc R . .
H23 H -0.0710 0.2472 -0.1579 0.111 Uiso 1 1 calc R . .
H24 H -0.0115 0.1972 -0.1808 0.111 Uiso 1 1 calc R . .
C23 C 0.1536(3) -0.0160(2) 0.4744(3) 0.0951(16) Uani 1 1 d . . .
C24 C 0.1021(3) 0.0253(2) 0.4987(3) 0.0863(12) Uani 1 1 d . . .
H27 H 0.1056 0.0208 0.5593 0.104 Uiso 1 1 calc R . .
H28 H 0.0544 0.0106 0.4687 0.104 Uiso 1 1 calc R . .
H29 H 0.1098 0.0734 0.4850 0.104 Uiso 1 1 calc R . .

loop_
_atom_site_aniso_label
_atom_site_aniso_U_11
_atom_site_aniso_U_22
_atom_site_aniso_U_33
_atom_site_aniso_U_23
_atom_site_aniso_U_13
_atom_site_aniso_U_12
Mn1 0.0347(2) 0.0254(2) 0.0331(2) 0.00197(12) 0.00489(15) 0.00284(13)
Mn2 0.0333(2) 0.0379(2) 0.0341(2) -0.00108(14) 0.00843(16) -0.00413(14)
O1 0.0394(9) 0.0252(7) 0.0333(9) 0.0010(6) 0.0095(7) 0.0014(6)
O2 0.0584(12) 0.0424(11) 0.0608(13) -0.0242(9) 0.0149(10) -0.0071(9)
O3 0.0333(8) 0.0311(8) 0.0411(10) 0.0046(7) 0.0051(7) -0.0057(6)
O4 0.0569(12) 0.0281(9) 0.0698(14) -0.0046(8) 0.0128(10) 0.0020(8)
O5 0.0389(9) 0.0384(9) 0.0563(12) 0.0053(8) 0.0119(8) -0.0027(7)
O6 0.0606(13) 0.0395(11) 0.0785(16) 0.0123(10) 0.0210(11) 0.0008(9)
O7 0.0633(14) 0.0835(16) 0.0370(11) -0.0054(10) 0.0002(10) -0.0190(12)
O8 0.104(2) 0.099(2) 0.0539(16) -0.0276(14) 0.0139(15) -0.0258(18)
O9 0.140(11) 0.088(8) 0.082(8) -0.021(6) 0.034(7) 0.057(8)
N1 0.0402(11) 0.0380(10) 0.0327(11) 0.0009(8) 0.0016(8) 0.0086(9)
N2 0.0349(10) 0.0300(9) 0.0361(11) 0.0048(8) 0.0099(8) 0.0049(8)
N3 0.0404(11) 0.0247(9) 0.0420(12) 0.0038(8) 0.0123(9) 0.0030(8)
N4 0.0371(11) 0.0328(10) 0.0463(13) -0.0104(9) 0.0150(9) -0.0050(8)
N5 0.0338(11) 0.0608(14) 0.0346(12) 0.0019(10) 0.0119(9) -0.0010(10)
N6 0.0366(11) 0.0472(12) 0.0362(11) 0.0014(9) 0.0053(9) -0.0094(9)
N7 0.0474(12) 0.0409(12) 0.0438(13) 0.0032(9) 0.0065(10) -0.0148(10)
N8 0.0450(12) 0.0262(9) 0.0406(12) -0.0006(8) 0.0022(9) -0.0007(8)
N9 0.303(9) 0.104(4) 0.390(11) 0.108(5) 0.288(9) 0.123(5)
C1 0.0565(16) 0.0401(14) 0.0424(15) -0.0038(11) -0.0027(12) 0.0131(12)
C2 0.0542(16) 0.0511(16) 0.0443(16) -0.0099(12) 0.0019(12) 0.0124(13)
C3 0.0484(15) 0.0637(18) 0.0351(14) -0.0025(13) 0.0043(11) 0.0093(13)
C4 0.0442(14) 0.0551(16) 0.0339(14) 0.0098(11) 0.0049(11) 0.0078(12)
C5 0.0357(12) 0.0394(12) 0.0356(13) 0.0040(10) 0.0072(10) 0.0087(10)
C6 0.0394(13) 0.0360(12) 0.0400(14) 0.0088(10) 0.0081(11) 0.0071(10)
C7 0.0316(11) 0.0266(10) 0.0423(13) 0.0011(9) 0.0136(9) 0.0009(8)
C8 0.0362(12) 0.0283(11) 0.0533(16) -0.0043(10) 0.0183(11) -0.0020(9)
C9 0.076(2) 0.0281(13) 0.074(2) -0.0038(13) 0.0157(17) -0.0006(13)
C10 0.0437(14) 0.0669(18) 0.0391(14) 0.0080(13) 0.0145(11) 0.0111(13)
C11 0.0451(16) 0.088(2) 0.0456(17) 0.0130(15) 0.0159(13) 0.0168(16)
C12 0.0342(14) 0.108(3) 0.0519(19) 0.0080(18) 0.0103(13) 0.0084(16)
C13 0.0388(15) 0.094(3) 0.0521(18) 0.0022(17) 0.0143(13) -0.0129(16)
C14 0.0360(13) 0.0707(19) 0.0360(14) -0.0003(13) 0.0090(10) -0.0078(13)
C15 0.0416(14) 0.0622(17) 0.0456(15) -0.0017(13) 0.0137(12) -0.0191(13)
C16 0.0394(12) 0.0363(12) 0.0332(12) 0.0026(9) 0.0017(10) -0.0103(10)
C17 0.0479(14) 0.0318(12) 0.0421(14) 0.0021(10) 0.0020(11) -0.0097(10)
C18 0.068(2) 0.0347(14) 0.091(3) 0.0059(15) 0.0189(18) -0.0131(14)
C19 0.0435(13) 0.0413(13) 0.0405(14) 0.0062(11) 0.0024(11) -0.0037(11)
C20 0.0438(15) 0.0508(16) 0.073(2) 0.0077(14) 0.0135(14) -0.0054(13)
C21 0.0403(15) 0.110(3) 0.0424(17) -0.0190(18) 0.0138(12) -0.0266(17)
C22 0.074(2) 0.164(5) 0.0381(18) -0.015(2) 0.0119(16) -0.062(3)
C23 0.120(4) 0.066(2) 0.119(4) 0.036(2) 0.067(3) 0.032(2)
C24 0.103(3) 0.073(2) 0.088(3) -0.006(2) 0.033(2) 0.023(2)

loop_
_atom_type_symbol
_atom_type_description
_atom_type_scat_dispersion_real
_atom_type_scat_dispersion_imag
_atom_type_scat_source
C C 0.0033 0.0016 'International Tables Vol C Tables 4.2.6.8 and 6.1.1.4'
H H 0.0000 0.0000 'International Tables Vol C Tables 4.2.6.8 and 6.1.1.4'
Mn Mn 0.3368 0.7283 'International Tables Vol C Tables 4.2.6.8 and 6.1.1.4'
N N 0.0061 0.0033 'International Tables Vol C Tables 4.2.6.8 and 6.1.1.4'
O O 0.0106 0.0060 'International Tables Vol C Tables 4.2.6.8 and 6.1.1.4'

loop_
_geom_angle_atom_site_label_1
_geom_angle_atom_site_label_2
_geom_angle_atom_site_label_3
_geom_angle
_geom_angle_site_symmetry_1
_geom_angle_site_symmetry_3
_geom_angle_publ_flag
O5 Mn1 O3 163.68(7) . 2 ?
O5 Mn1 N2 99.18(7) . . ?
O3 Mn1 N2 95.98(7) 2 . ?
O5 Mn1 O1 91.77(7) . . ?
O3 Mn1 O1 87.96(6) 2 . ?
N2 Mn1 O1 69.30(7) . . ?
O5 Mn1 N8 97.06(8) . 2 ?
O3 Mn1 N8 70.92(7) 2 2 ?
N2 Mn1 N8 154.58(8) . 2 ?
O1 Mn1 N8 129.63(7) . 2 ?
O5 Mn1 N1 94.42(8) . . ?
O3 Mn1 N1 96.19(7) 2 . ?
N2 Mn1 N1 70.99(8) . . ?
O1 Mn1 N1 140.29(7) . . ?
N8 Mn1 N1 88.42(7) 2 . ?
O7 Mn2 N6 96.08(9) . . ?
O7 Mn2 O1 168.53(8) . . ?
N6 Mn2 O1 94.53(7) . . ?
O7 Mn2 O3 91.52(9) . . ?
N6 Mn2 O3 71.13(8) . . ?
O1 Mn2 O3 87.77(6) . . ?
O7 Mn2 N4 99.98(9) . . ?
N6 Mn2 N4 152.35(8) . . ?
O1 Mn2 N4 72.05(7) . . ?
O3 Mn2 N4 130.29(7) . . ?
O7 Mn2 N5 93.77(9) . . ?
N6 Mn2 N5 71.51(9) . . ?
O1 Mn2 N5 93.73(7) . . ?
O3 Mn2 N5 142.60(7) . . ?
N4 Mn2 N5 85.05(8) . . ?
C7 O1 Mn2 116.77(15) . . ?
C7 O1 Mn1 114.38(15) . . ?
Mn2 O1 Mn1 128.46(7) . . ?
N4 O2 H9 109.3 . . ?
C16 O3 Mn1 118.92(16) . 2 ?
C16 O3 Mn2 114.18(16) . . ?
Mn1 O3 Mn2 126.10(7) 2 . ?
N8 O4 H18 101.9 . . ?
C19 O5 Mn1 139.53(18) . . ?
C21 O7 Mn2 138.6(3) . . ?
H25 O9 H26 109.0 . . ?
C1 N1 C5 117.2(2) . . ?
C1 N1 Mn1 128.09(18) . . ?
C5 N1 Mn1 114.67(17) . . ?
C6 N2 N3 118.5(2) . . ?
C6 N2 Mn1 120.70(17) . . ?
N3 N2 Mn1 120.65(15) . . ?
C7 N3 N2 108.87(18) . . ?
C8 N4 O2 114.6(2) . . ?
C8 N4 Mn2 118.54(16) . . ?
O2 N4 Mn2 125.13(18) . . ?
C10 N5 C14 118.0(2) . . ?
C10 N5 Mn2 128.44(19) . . ?
C14 N5 Mn2 113.57(19) . . ?
C15 N6 N7 119.7(2) . . ?
C15 N6 Mn2 121.0(2) . . ?
N7 N6 Mn2 119.29(15) . . ?
C16 N7 N6 109.4(2) . . ?
C17 N8 O4 114.5(2) . . ?
C17 N8 Mn1 117.64(17) . 2 ?
O4 N8 Mn1 126.62(16) . 2 ?
N1 C1 C2 123.7(3) . . ?
N1 C1 H1 118.2 . . ?
C2 C1 H1 118.2 . . ?
C3 C2 C1 118.3(3) . . ?
C3 C2 H2 120.9 . . ?
C1 C2 H2 120.9 . . ?
C2 C3 C4 119.5(3) . . ?
C2 C3 H3 120.2 . . ?
C4 C3 H3 120.2 . . ?
C5 C4 C3 119.1(3) . . ?
C5 C4 H4 120.5 . . ?
C3 C4 H4 120.5 . . ?
N1 C5 C4 122.2(2) . . ?
N1 C5 C6 115.5(2) . . ?
C4 C5 C6 122.3(2) . . ?
N2 C6 C5 117.9(2) . . ?
N2 C6 H5 121.1 . . ?
C5 C6 H5 121.1 . . ?
O1 C7 N3 126.8(2) . . ?
O1 C7 C8 117.6(2) . . ?
N3 C7 C8 115.6(2) . . ?
N4 C8 C9 125.3(2) . . ?
N4 C8 C7 113.1(2) . . ?
C9 C8 C7 121.6(3) . . ?
C8 C9 H6 109.5 . . ?
C8 C9 H7 109.5 . . ?
H6 C9 H7 109.5 . . ?
C8 C9 H8 109.5 . . ?
H6 C9 H8 109.5 . . ?
H7 C9 H8 109.5 . . ?
N5 C10 C11 123.5(3) . . ?
N5 C10 H10 118.3 . . ?
C11 C10 H10 118.3 . . ?
C12 C11 C10 117.9(3) . . ?
C12 C11 H11 121.1 . . ?
C10 C11 H11 121.1 . . ?
C13 C12 C11 119.9(3) . . ?
C13 C12 H12 120.0 . . ?
C11 C12 H12 120.0 . . ?
C12 C13 C14 119.0(3) . . ?
C12 C13 H13 120.5 . . ?
C14 C13 H13 120.5 . . ?
N5 C14 C13 121.7(3) . . ?
N5 C14 C15 116.0(2) . . ?
C13 C14 C15 122.3(3) . . ?
N6 C15 C14 117.8(3) . . ?
N6 C15 H14 121.1 . . ?
C14 C15 H14 121.1 . . ?
O3 C16 N7 125.9(2) . . ?
O3 C16 C17 117.3(2) . . ?
N7 C16 C17 116.8(2) . . ?
N8 C17 C16 113.4(2) . . ?
N8 C17 C18 124.8(3) . . ?
C16 C17 C18 121.8(3) . . ?
C17 C18 H15 109.5 . . ?
C17 C18 H16 109.5 . . ?
H15 C18 H16 109.5 . . ?
C17 C18 H17 109.5 . . ?
H15 C18 H17 109.5 . . ?
H16 C18 H17 109.5 . . ?
O6 C19 O5 125.3(3) . . ?
O6 C19 C20 117.5(2) . . ?
O5 C19 C20 117.1(2) . . ?
C19 C20 H19 109.5 . . ?
C19 C20 H20 109.5 . . ?
H19 C20 H20 109.5 . . ?
C19 C20 H21 109.5 . . ?
H19 C20 H21 109.5 . . ?
H20 C20 H21 109.5 . . ?
O8 C21 O7 124.6(3) . . ?
O8 C21 C22 118.8(3) . . ?
O7 C21 C22 116.7(4) . . ?
C21 C22 H22 109.5 . . ?
C21 C22 H23 109.5 . . ?
H22 C22 H23 109.5 . . ?
C21 C22 H24 109.5 . . ?
H22 C22 H24 109.5 . . ?
H23 C22 H24 109.5 . . ?
N9 C23 C24 176.3(9) . . ?
C23 C24 H27 109.5 . . ?
C23 C24 H28 109.5 . . ?
H27 C24 H28 109.5 . . ?
C23 C24 H29 109.5 . . ?
H27 C24 H29 109.5 . . ?
H28 C24 H29 109.5 . . ?

loop_
_geom_bond_atom_site_label_1
_geom_bond_atom_site_label_2
_geom_bond_distance
_geom_bond_site_symmetry_2
_geom_bond_publ_flag
Mn1 O5 2.0899(19) . ?
Mn1 O3 2.1750(17) 2 ?
Mn1 N2 2.222(2) . ?
Mn1 O1 2.2531(16) . ?
Mn1 N8 2.286(2) 2 ?
Mn1 N1 2.338(2) . ?
Mn2 O7 2.083(2) . ?
Mn2 N6 2.183(2) . ?
Mn2 O1 2.1926(17) . ?
Mn2 O3 2.1977(17) . ?
Mn2 N4 2.232(2) . ?
Mn2 N5 2.350(2) . ?
O1 C7 1.294(3) . ?
O2 N4 1.381(3) . ?
O2 H9 0.9332 . ?
O3 C16 1.298(3) . ?
O3 Mn1 2.1749(17) 2 ?
O4 N8 1.377(3) . ?
O4 H18 0.9397 . ?
O5 C19 1.257(3) . ?
O6 C19 1.251(3) . ?
O7 C21 1.245(4) . ?
O8 C21 1.242(5) . ?
O9 H25 0.9630 . ?
O9 H26 0.9721 . ?
N1 C1 1.337(3) . ?
N1 C5 1.363(3) . ?
N2 C6 1.277(3) . ?
N2 N3 1.395(3) . ?
N3 C7 1.302(3) . ?
N4 C8 1.269(4) . ?
N5 C10 1.344(4) . ?
N5 C14 1.347(4) . ?
N6 C15 1.280(4) . ?
N6 N7 1.395(3) . ?
N7 C16 1.309(3) . ?
N8 C17 1.281(4) . ?
N8 Mn1 2.286(2) 2 ?
N9 C23 1.090(6) . ?
C1 C2 1.388(4) . ?
C1 H1 0.9500 . ?
C2 C3 1.371(4) . ?
C2 H2 0.9500 . ?
C3 C4 1.384(4) . ?
C3 H3 0.9500 . ?
C4 C5 1.381(4) . ?
C4 H4 0.9500 . ?
C5 C6 1.463(4) . ?
C6 H5 0.9500 . ?
C7 C8 1.503(3) . ?
C8 C9 1.489(4) . ?
C9 H6 0.9800 . ?
C9 H7 0.9800 . ?
C9 H8 0.9800 . ?
C10 C11 1.390(4) . ?
C10 H10 0.9500 . ?
C11 C12 1.376(5) . ?
C11 H11 0.9500 . ?
C12 C13 1.375(6) . ?
C12 H12 0.9500 . ?
C13 C14 1.401(4) . ?
C13 H13 0.9500 . ?
C14 C15 1.462(5) . ?
C15 H14 0.9500 . ?
C16 C17 1.483(4) . ?
C17 C18 1.502(3) . ?
C18 H15 0.9800 . ?
C18 H16 0.9800 . ?
C18 H17 0.9800 . ?
C19 C20 1.509(4) . ?
C20 H19 0.9800 . ?
C20 H20 0.9800 . ?
C20 H21 0.9800 . ?
C21 C22 1.504(5) . ?
C22 H22 0.9800 . ?
C22 H23 0.9800 . ?
C22 H24 0.9800 . ?
C23 C24 1.391(6) . ?
C24 H27 0.9800 . ?
C24 H28 0.9800 . ?
C24 H29 0.9800 . ?
